data_4345868
loop_
_publ_author_name
'Ohtani, Ryo'
'Grosjean, Arnaud'
'Ishikawa, Ryuta'
'Yamamoto, Riho'
'Nakamura, Masaaki'
'Clegg, Jack K.'
'Hayami, Shinya'

_publ_section_title
;
 Zero in-Plane Thermal Expansion in Guest-Tunable 2D Coordination
 Polymers.
;
_journal_issue 11
_journal_name_full 'Inorganic chemistry'
_journal_page_first 6225
_journal_page_last 6233
_journal_paper_doi 10.1021/acs.inorgchem.7b00282
_journal_volume 56
_journal_year 2017
_chemical_formula_moiety 'C38 H28 Mn3 N10 O4.66'
_chemical_formula_sum 'C38 H28 Mn3 N10 O4.66'
_chemical_formula_weight 864.08
_space_group_crystal_system tetragonal
_space_group_IT_number 130
_space_group_name_Hall '-P 4a 2ac'
_space_group_name_H-M_alt 'P 4/n c c'
_symmetry_space_group_name_Hall '-P 4a 2ac'
_symmetry_space_group_name_H-M 'P 4/n c c :2'
_atom_sites_solution_hydrogens geom
_atom_sites_solution_primary direct
_atom_sites_solution_secondary difmap
_cell_angle_alpha 90.0000
_cell_angle_beta 90.0000
_cell_angle_gamma 90.0000
_cell_formula_units_Z 4
_cell_length_a 14.422(3)
_cell_length_b 14.422(3)
_cell_length_c 18.294(4)
_cell_measurement_reflns_used 9254
_cell_measurement_temperature 340
_cell_measurement_theta_max 30.63
_cell_measurement_theta_min 1.80
_cell_volume 3805.0(14)
_computing_cell_refinement CrystalClear
_computing_data_collection 'CrystalClear (Rigaku Inc., 2008)'
_computing_data_reduction CrystalClear
_computing_molecular_graphics 'CrystalStructure 4.1'
_computing_publication_material 'CrystalStructure 4.1 (Rigaku, 2014)'
_computing_structure_refinement 'SHELXL2013 (Sheldrick, 2008)'
_computing_structure_solution 'SIR2004 (Burla, et al., 2005)'
_diffrn_ambient_temperature 340
_diffrn_detector_area_resol_mean 14.222
_diffrn_measured_fraction_theta_full 0.997
_diffrn_measured_fraction_theta_max 0.997
_diffrn_measurement_device_type 'Rigaku Saturn724'
_diffrn_measurement_method \w
_diffrn_radiation_type 'Mo K\a'
_diffrn_radiation_wavelength 0.71075
_diffrn_reflns_av_R_equivalents 0.0709
_diffrn_reflns_Laue_measured_fraction_full 0.997
_diffrn_reflns_Laue_measured_fraction_max 0.997
_diffrn_reflns_limit_h_max 13
_diffrn_reflns_limit_h_min -17
_diffrn_reflns_limit_k_max 18
_diffrn_reflns_limit_k_min -11
_diffrn_reflns_limit_l_max 23
_diffrn_reflns_limit_l_min -19
_diffrn_reflns_number 12468
_diffrn_reflns_point_group_measured_fraction_full 0.997
_diffrn_reflns_point_group_measured_fraction_max 0.997
_diffrn_reflns_theta_full 25.242
_diffrn_reflns_theta_max 27.435
_diffrn_reflns_theta_min 3.349
_diffrn_standards_number 0
_exptl_absorpt_coefficient_mu 1.036
_exptl_absorpt_correction_T_max 0.813
_exptl_absorpt_correction_T_min 0.449
_exptl_absorpt_correction_type multi-scan
_exptl_absorpt_process_details 'REQAB (Rigaku, 1998)'
_exptl_crystal_colour colorless
_exptl_crystal_density_diffrn 1.508
_exptl_crystal_density_method 'not measured'
_exptl_crystal_description prism
_exptl_crystal_F_000 1753.12
_exptl_crystal_size_max 0.200
_exptl_crystal_size_mid 0.200
_exptl_crystal_size_min 0.200
_refine_diff_density_max 0.44
_refine_diff_density_min -0.33
_refine_ls_extinction_method none
_refine_ls_goodness_of_fit_ref 1.357
_refine_ls_hydrogen_treatment constr
_refine_ls_number_parameters 134
_refine_ls_number_reflns 2180
_refine_ls_number_restraints 0
_refine_ls_R_factor_all 0.1267
_refine_ls_R_factor_gt 0.1080
_refine_ls_shift/su_max 0.000
_refine_ls_structure_factor_coef Fsqd
_refine_ls_weighting_details 'w = 1/[\s^2^(Fo^2^)+(0.0483P)^2^+6.1903P] where P=(Fo^2^+2Fc^2^)/3'
_refine_ls_weighting_scheme calc
_refine_ls_wR_factor_gt 0.1911
_refine_ls_wR_factor_ref 0.2000
_reflns_number_gt 1878
_reflns_number_total 2180
_reflns_threshold_expression F^2^>2.0\s(F^2^)
_cod_data_source_file ic7b00282_si_007.cif
_cod_data_source_block Ohtani4
_cod_depositor_comments 'Adding full bibliography for 4345866--4345871.cif.'
_cod_original_cell_volume 3805.0(15)
_cod_database_code 4345868
_shelxl_res_file
;

    shelxl.res created by SHELXL-2014/7

TITL Ohtani4
CELL  0.71075 14.42190 14.42190 18.29420 90.00000 90.00000 90.00000
ZERR  4 0.00310 0.00310 0.00430 0.00000 0.00000 0.00000
LATT 1
SYMM .50-Y,    +X,    +Z
SYMM .50-X, .50-Y,    +Z
SYMM    +Y, .50-X,    +Z
SYMM .50-X,    +Y, .50+Z
SYMM    +Y,    +X, .50+Z
SYMM    +X, .50-Y, .50+Z
SYMM .50-Y, .50-X, .50+Z
SFAC C H N O MN
UNIT 152 112 40 18.640000 12
L.S. 10
FMAP 2
PLAN -25
WPDB -2
HTAB
BOND $H
CONF
LIST 4
TEMP 67.1
ACTA
SIZE 0.200 0.200 0.200
WGHT    0.048300    6.190300
FVAR       0.73164
MN1   5    0.250000    0.250000    0.325407    10.25000    0.04268    0.04268 =
         0.04476    0.00000    0.00000    0.00000
MN2   5   -0.049276    0.049276    0.250000    10.50000    0.03904    0.03904 =
         0.06161    0.00047    0.00047    0.00407
O1    4   -0.084254    0.139218    0.180094    11.00000    0.06086    0.05132 =
         0.06436    0.00700   -0.00209    0.01588
O2    4   -0.250000    0.250000    0.213306    10.16500    0.06344    0.08591 =
         0.17856    0.00000    0.00000    0.01659
N1    3    0.060786    0.146463    0.301567    11.00000    0.05630    0.06023 =
         0.12243   -0.01291   -0.01989   -0.00428
N2    3    0.250000    0.250000    0.407647    10.25000    0.07171    0.07171 =
         0.04819    0.00000    0.00000    0.00000
N3    3    0.052493    0.003098    0.187452    11.00000    0.06595    0.07222 =
         0.06317    0.01843    0.01452    0.02611
N4    3    0.250000    0.250000    0.199397    10.25000    0.14085    0.14085 =
         0.06224    0.00000    0.00000    0.00000
C1    1    0.129641    0.184812    0.310865    11.00000    0.05098    0.04576 =
         0.06967   -0.00580   -0.00718    0.00300
C2    1   -0.053077    0.150946    0.112396    11.00000    0.05382    0.04478 =
         0.06641    0.00196   -0.01139   -0.00297
C3    1   -0.094500    0.217691    0.067494    11.00000    0.06163    0.04712 =
         0.07284   -0.00133   -0.01419    0.00235
AFIX  43
H3    2   -0.143612    0.252681    0.085509    11.00000   -1.20000
AFIX   0
C4    1   -0.063900    0.232587   -0.002959    11.00000    0.09100    0.05642 =
         0.07399    0.01714   -0.02105    0.00006
AFIX  43
H4    2   -0.092999    0.277517   -0.031305    11.00000   -1.20000
AFIX   0
C5    1    0.008137    0.183125   -0.032436    11.00000    0.10843    0.09209 =
         0.07975    0.03228    0.01086    0.00820
AFIX  43
H5    2    0.028588    0.194992   -0.079731    11.00000   -1.20000
AFIX   0
C6    1    0.048875    0.116645    0.008749    11.00000    0.09990    0.10999 =
         0.07592    0.02433    0.02054    0.03794
AFIX  43
H6    2    0.096633    0.081520   -0.011252    11.00000   -1.20000
AFIX   0
C7    1    0.020513    0.099343    0.081496    11.00000    0.07571    0.06813 =
         0.06887    0.02155    0.01482    0.01972
C8    1    0.069901    0.029381    0.121959    11.00000    0.07876    0.08999 =
         0.08845    0.01737    0.02712    0.03668
AFIX  43
H8    2    0.119139    0.000510    0.098304    11.00000   -1.20000
AFIX   0
C9    1    0.112084   -0.065332    0.223401    11.00000    0.10803    0.13710 =
         0.12296    0.06539    0.05406    0.08443
AFIX  23
H9A   2    0.134866   -0.109066    0.187343    11.00000   -1.20000
H9B   2    0.165131   -0.034140    0.244801    11.00000   -1.20000
AFIX   0
C10   1    0.250000    0.250000    0.140973    10.25000    0.09285    0.09285 =
         0.04743    0.00000    0.00000    0.00000
C11   1    0.250000    0.250000    0.063953    10.25000    0.30981    0.30981 =
         0.04677    0.00000    0.00000    0.00000
HKLF 4
 
REM  Ohtani4
REM R1 =  0.1080 for    1878 Fo > 4sig(Fo)  and  0.1267 for all    2180 data
REM    134 parameters refined using      0 restraints
 
END  
     
WGHT      0.0483      6.1988 

REM No hydrogen bonds found for HTAB generation

REM Highest difference peak  0.443,  deepest hole -0.327,  1-sigma level  0.066
Q1    1   0.0532 -0.1205  0.2182  11.00000  0.05    0.44
Q2    1   0.0654  0.1518  0.2492  11.00000  0.05    0.40
Q3    1   0.2500  0.2500  0.4728  10.25000  0.05    0.35
Q4    1  -0.2500  0.2500  0.1826  10.50000  0.05    0.33
Q5    1   0.2000  0.1706  0.3214  11.00000  0.05    0.31
Q6    1  -0.2732  0.2268  0.2500  10.50000  0.05    0.31
Q7    1   0.1268 -0.0574  0.2208  11.00000  0.05    0.30
Q8    1   0.0373  0.1090  0.2491  11.00000  0.05    0.27
Q9    1   0.1439  0.0162  0.3187  11.00000  0.05    0.27
Q10   1   0.1732 -0.0834  0.1907  11.00000  0.05    0.26
Q11   1   0.0772  0.1340  0.0521  11.00000  0.05    0.24
Q12   1   0.2500  0.2500  0.2544  10.25000  0.05    0.24
Q13   1   0.3243  0.1261  0.2718  11.00000  0.05    0.23
Q14   1   0.2470  0.1510  0.0567  11.00000  0.05    0.23
Q15   1   0.2377  0.2076  0.0198  11.00000  0.05    0.23
Q16   1  -0.0847  0.0917  0.3158  11.00000  0.05    0.23
Q17   1  -0.1040  0.1270  0.2472  11.00000  0.05    0.22
Q18   1   0.1114  0.0965 -0.0014  11.00000  0.05    0.21
Q19   1   0.1465  0.2304  0.2845  11.00000  0.05    0.21
Q20   1   0.1825  0.0442  0.2601  11.00000  0.05    0.20
Q21   1   0.0317  0.0022  0.2351  11.00000  0.05    0.20
Q22   1  -0.1413  0.0805  0.2513  11.00000  0.05    0.19
Q23   1  -0.0841  0.2802  0.0296  11.00000  0.05    0.19
Q24   1  -0.0516  0.1529  0.3474  11.00000  0.05    0.19
Q25   1  -0.0695  0.2628 -0.0296  11.00000  0.05    0.19
;

loop_
_symmetry_equiv_pos_site_id
_space_group_symop_operation_xyz
1 +X,+Y,+Z
2 1/2-Y,+X,+Z
3 1/2-X,1/2-Y,+Z
4 +Y,1/2-X,+Z
5 1/2-X,+Y,1/2+Z
6 +Y,+X,1/2+Z
7 +X,1/2-Y,1/2+Z
8 1/2-Y,1/2-X,1/2+Z
9 -X,-Y,-Z
10 1/2+Y,-X,-Z
11 1/2+X,1/2+Y,-Z
12 -Y,1/2+X,-Z
13 1/2+X,-Y,1/2-Z
14 -Y,-X,1/2-Z
15 -X,1/2+Y,1/2-Z
16 1/2+Y,1/2+X,1/2-Z

loop_
_atom_site_label
_atom_site_type_symbol
_atom_site_fract_x
_atom_site_fract_y
_atom_site_fract_z
_atom_site_U_iso_or_equiv
_atom_site_adp_type
_atom_site_occupancy
_atom_site_site_symmetry_multiplicity
_atom_site_calc_flag
_atom_site_refinement_flags
Mn1 Mn 0.25 0.25 0.32541(9) 0.0434(4) Uani 1 4 d .
Mn2 Mn -0.04928(5) 0.04928(5) 0.25 0.0466(4) Uani 1 8 d .
O1 O -0.0843(3) 0.1392(3) 0.1801(2) 0.0588(11) Uani 1 16 d .
O2 O -0.25 0.25 0.2133(13) 0.109(10) Uani 0.33 8 d .
N1 N 0.0608(4) 0.1465(4) 0.3016(4) 0.0797(18) Uani 1 16 d .
N2 N 0.25 0.25 0.4076(5) 0.064(3) Uani 1 4 d .
N3 N 0.0525(4) 0.0031(4) 0.1875(3) 0.0671(15) Uani 1 16 d .
N4 N 0.25 0.25 0.1994(8) 0.115(5) Uani 1 4 d .
C1 C 0.1296(4) 0.1848(4) 0.3109(3) 0.0555(15) Uani 1 16 d .
C2 C -0.0531(4) 0.1510(4) 0.1124(4) 0.0550(15) Uani 1 16 d .
C3 C -0.0945(4) 0.2177(4) 0.0675(4) 0.0605(16) Uani 1 16 d .
C4 C -0.0639(5) 0.2326(5) -0.0030(4) 0.074(2) Uani 1 16 d .
C5 C 0.0081(6) 0.1831(6) -0.0324(4) 0.093(3) Uani 1 16 d .
C6 C 0.0489(6) 0.1166(6) 0.0088(4) 0.095(3) Uani 1 16 d .
C7 C 0.0205(5) 0.0993(5) 0.0815(4) 0.0709(19) Uani 1 16 d .
C8 C 0.0699(5) 0.0294(5) 0.1220(4) 0.086(2) Uani 1 16 d .
C9 C 0.1121(6) -0.0653(6) 0.2234(5) 0.123(4) Uani 1 16 d .
C10 C 0.25 0.25 0.1410(8) 0.078(4) Uani 1 4 d .
C11 C 0.25 0.25 0.0640(10) 0.222(15) Uani 1 4 d .
H3 H -0.14361 0.25268 0.08551 0.0726 Uiso 1 16 calc R
H4 H -0.093 0.27752 -0.03131 0.0886 Uiso 1 16 calc R
H5 H 0.02859 0.19499 -0.07973 0.1121 Uiso 1 16 calc R
H6 H 0.09663 0.08152 -0.01125 0.1143 Uiso 1 16 calc R
H8 H 0.11914 0.00051 0.0983 0.1029 Uiso 1 16 calc R
H9A H 0.13487 -0.10907 0.18734 0.1472 Uiso 1 16 calc R
H9B H 0.16513 -0.03414 0.2448 0.1472 Uiso 1 16 calc R

loop_
_atom_site_aniso_label
_atom_site_aniso_U_11
_atom_site_aniso_U_22
_atom_site_aniso_U_33
_atom_site_aniso_U_12
_atom_site_aniso_U_13
_atom_site_aniso_U_23
Mn1 0.0427(6) 0.0427(6) 0.0448(9) 0.0000 0.0000 0.0000
Mn2 0.0390(4) 0.0390(4) 0.0616(8) 0.0041(5) 0.0005(4) 0.0005(4)
O1 0.061(2) 0.051(2) 0.064(3) 0.0159(19) -0.002(2) 0.007(2)
O2 0.063(13) 0.086(15) 0.18(3) 0.017(12) 0.0000 0.0000
N1 0.056(3) 0.060(3) 0.122(5) -0.004(3) -0.020(3) -0.013(3)
N2 0.072(4) 0.072(4) 0.048(6) 0.0000 0.0000 0.0000
N3 0.066(3) 0.072(4) 0.063(3) 0.026(3) 0.015(3) 0.018(3)
N4 0.141(9) 0.141(9) 0.062(8) 0.0000 0.0000 0.0000
C1 0.051(3) 0.046(3) 0.070(4) 0.003(3) -0.007(3) -0.006(3)
C2 0.054(3) 0.045(3) 0.066(4) -0.003(3) -0.011(3) 0.002(3)
C3 0.062(4) 0.047(3) 0.073(5) 0.002(3) -0.014(3) -0.001(3)
C4 0.091(5) 0.056(4) 0.074(5) 0.000(4) -0.021(4) 0.017(3)
C5 0.108(6) 0.092(6) 0.080(6) 0.008(5) 0.011(5) 0.032(4)
C6 0.100(6) 0.110(6) 0.076(5) 0.038(5) 0.021(5) 0.024(5)
C7 0.076(4) 0.068(4) 0.069(4) 0.020(4) 0.015(4) 0.022(3)
C8 0.079(5) 0.090(5) 0.088(5) 0.037(4) 0.027(4) 0.017(4)
C9 0.108(7) 0.137(8) 0.123(8) 0.084(6) 0.054(5) 0.065(6)
C10 0.093(7) 0.093(7) 0.047(8) 0.0000 0.0000 0.0000
C11 0.31(2) 0.31(2) 0.047(12) 0.0000 0.0000 0.0000

loop_
_atom_type_symbol
_atom_type_description
_atom_type_scat_dispersion_real
_atom_type_scat_dispersion_imag
_atom_type_scat_source
C C 0.0033 0.0016
;
International Tables for Crystallography
(Vol. C, Tables 4.2.6.8 and 6.1.1.4)
;
H H 0.0000 0.0000
;
International Tables for Crystallography
(Vol. C, Table 6.1.1.4)
;
N N 0.0061 0.0033
;
International Tables for Crystallography
(Vol. C, Tables 4.2.6.8 and 6.1.1.4)
;
O O 0.0106 0.0060
;
International Tables for Crystallography
(Vol. C, Tables 4.2.6.8 and 6.1.1.4)
;
Mn Mn 0.3368 0.7283
;
International Tables for Crystallography
(Vol. C, Tables 4.2.6.8 and 6.1.1.4)
;

loop_
_geom_angle_atom_site_label_1
_geom_angle_atom_site_label_2
_geom_angle_atom_site_label_3
_geom_angle
_geom_angle_publ_flag
_geom_angle_site_symmetry_1
_geom_angle_site_symmetry_3
N2 Mn1 N4 180.000 yes . .
N2 Mn1 C1 97.68(18) yes . .
N2 Mn1 C1 97.68(18) yes . 2_555
N2 Mn1 C1 97.68(18) yes . 3_555
N2 Mn1 C1 97.68(18) yes . 4_555
N4 Mn1 C1 82.32(18) yes . .
N4 Mn1 C1 82.32(18) yes . 2_555
N4 Mn1 C1 82.32(18) yes . 3_555
N4 Mn1 C1 82.32(18) yes . 4_555
C1 Mn1 C1 89.0(2) yes . 2_555
C1 Mn1 C1 164.6(3) yes . 3_555
C1 Mn1 C1 89.0(2) yes . 4_555
C1 Mn1 C1 89.0(2) yes 2_555 3_555
C1 Mn1 C1 164.6(3) yes 2_555 4_555
C1 Mn1 C1 89.0(2) yes 3_555 4_555
O1 Mn2 O1 95.26(17) yes . 14_555
O1 Mn2 N1 92.48(19) yes . .
O1 Mn2 N1 91.90(19) yes . 14_555
O1 Mn2 N3 92.2(2) yes . .
O1 Mn2 N3 172.4(2) yes . 14_555
O1 Mn2 N1 91.90(19) yes 14_555 .
O1 Mn2 N1 92.48(19) yes 14_555 14_555
O1 Mn2 N3 172.4(2) yes 14_555 .
O1 Mn2 N3 92.2(2) yes 14_555 14_555
N1 Mn2 N1 173.50(19) yes . 14_555
N1 Mn2 N3 86.0(2) yes . .
N1 Mn2 N3 89.0(2) yes . 14_555
N1 Mn2 N3 89.0(2) yes 14_555 .
N1 Mn2 N3 86.0(2) yes 14_555 14_555
N3 Mn2 N3 80.5(2) yes . 14_555
Mn2 O1 C2 128.9(4) yes . .
Mn2 N1 C1 160.5(5) yes . .
Mn2 N3 C8 126.0(5) yes . .
Mn2 N3 C9 113.8(5) yes . .
C8 N3 C9 120.3(6) yes . .
Mn1 N4 C10 180.000 yes . .
Mn1 C1 N1 178.9(6) yes . .
O1 C2 C3 119.4(5) yes . .
O1 C2 C7 124.0(5) yes . .
C3 C2 C7 116.6(6) yes . .
C2 C3 C4 121.3(6) yes . .
C3 C4 C5 121.9(7) yes . .
C4 C5 C6 118.6(7) yes . .
C5 C6 C7 121.5(7) yes . .
C2 C7 C6 120.0(6) yes . .
C2 C7 C8 122.3(6) yes . .
C6 C7 C8 117.7(6) yes . .
N3 C8 C7 126.2(7) yes . .
N3 C9 C9 111.3(7) yes . 14_555
N4 C10 C11 180.000 yes . .
C2 C3 H3 119.352 no . .
C4 C3 H3 119.367 no . .
C3 C4 H4 119.032 no . .
C5 C4 H4 119.025 no . .
C4 C5 H5 120.701 no . .
C6 C5 H5 120.706 no . .
C5 C6 H6 119.224 no . .
C7 C6 H6 119.232 no . .
N3 C8 H8 116.893 no . .
C7 C8 H8 116.883 no . .
N3 C9 H9A 109.366 no . .
N3 C9 H9B 109.364 no . .
C9 C9 H9A 109.367 no 14_555 .
C9 C9 H9B 109.358 no 14_555 .
H9A C9 H9B 107.984 no . .

loop_
_geom_bond_atom_site_label_1
_geom_bond_atom_site_label_2
_geom_bond_distance
_geom_bond_publ_flag
_geom_bond_site_symmetry_2
Mn1 N2 1.504(9) yes .
Mn1 N4 2.305(15) yes .
Mn1 C1 1.992(6) yes .
Mn1 C1 1.992(6) yes 2_555
Mn1 C1 1.992(6) yes 3_555
Mn1 C1 1.992(6) yes 4_555
Mn2 O1 1.890(4) yes .
Mn2 O1 1.890(4) yes 14_555
Mn2 N1 2.318(6) yes .
Mn2 N1 2.318(6) yes 14_555
Mn2 N3 1.977(5) yes .
Mn2 N3 1.977(5) yes 14_555
O1 C2 1.328(7) yes .
O2 O2 1.34(3) yes 14_555
N1 C1 1.149(8) yes .
N3 C8 1.281(9) yes .
N3 C9 1.465(11) yes .
N4 C10 1.07(2) yes .
C2 C3 1.399(8) yes .
C2 C7 1.414(9) yes .
C3 C4 1.379(10) yes .
C4 C5 1.371(11) yes .
C5 C6 1.354(12) yes .
C6 C7 1.415(10) yes .
C7 C8 1.440(10) yes .
C9 C9 1.362(13) yes 14_555
C10 C11 1.41(2) yes .
C3 H3 0.930 no .
C4 H4 0.930 no .
C5 H5 0.930 no .
C6 H6 0.930 no .
C8 H8 0.930 no .
C9 H9A 0.970 no .
C9 H9B 0.970 no .

loop_
_geom_contact_atom_site_label_1
_geom_contact_atom_site_label_2
_geom_contact_distance
_geom_contact_publ_flag
_geom_contact_site_symmetry_2
Mn1 N1 3.141(5) no 2_555
Mn1 N1 3.141(5) no 3_555
Mn1 N1 3.141(5) no 4_555
Mn2 C1 3.423(6) no 14_555
Mn2 C2 2.914(6) no 14_555
Mn2 C7 3.322(7) no .
Mn2 C7 3.322(7) no 14_555
Mn2 C8 2.919(8) no 14_555
Mn2 C9 2.896(9) no 14_555
O1 C8 2.930(8) no .
N1 C9 3.453(11) no .
N3 C2 2.958(8) no .
C2 C5 2.831(10) no .
C3 C6 2.749(10) no .
C4 C7 2.750(10) no .
C8 C9 3.489(12) no 14_555
O1 O2 2.939(6) no .
O1 O2 3.474(14) no 14_555
O2 O1 2.939(6) no .
O2 O1 2.939(6) no 3_455
O2 O1 3.474(14) no 14_555
O2 O1 3.474(14) no 16_455
O2 C3 3.516(19) no .
O2 C3 3.516(19) no 3_455
O2 C9 3.329(9) no 2_455
O2 C9 3.329(9) no 4_555
O2 C9 3.520(12) no 13_455
O2 C9 3.520(12) no 15_555
N2 C11 2.86(2) no 5_555
C3 O2 3.516(19) no .
C3 C4 3.540(9) no 10_455
C4 C3 3.540(9) no 12_555
C9 O2 3.329(9) no 2_555
C9 O2 3.520(12) no 13_555
C11 N2 2.86(2) no 5_554
Mn2 H9B 3.3194 no .
Mn2 H9B 3.3194 no 14_555
O1 H3 2.5307 no .
O1 H9A 3.2803 no 4_555
O1 H9B 3.1441 no 4_555
N1 H9B 3.1823 no .
N1 H9B 3.2150 no 4_555
N3 H9A 3.1420 no 14_555
N3 H9B 2.7373 no 14_555
C1 H9B 3.4196 no .
C1 H9B 3.4239 no 4_555
C2 H4 3.2520 no .
C2 H6 3.2835 no .
C2 H8 3.3080 no .
C2 H8 3.4144 no 4_555
C2 H9A 3.4746 no 4_555
C3 H5 3.2423 no .
C3 H8 2.7808 no 4_555
C3 H9A 3.0615 no 4_555
C4 H6 3.1827 no .
C4 H6 3.2385 no 4_555
C4 H8 2.9778 no 4_555
C5 H3 3.2330 no .
C5 H6 3.3704 no 4_555
C6 H4 3.1792 no .
C6 H8 2.5526 no .
C7 H3 3.2401 no .
C7 H5 3.2583 no .
C8 H6 2.5793 no .
C8 H9A 2.5091 no .
C8 H9B 2.7885 no .
C9 H3 3.3826 no 2_555
C9 H8 2.4799 no .
C11 H6 3.5625 no .
C11 H6 3.5625 no 2_555
C11 H6 3.5625 no 3_555
C11 H6 3.5625 no 4_555
H3 H4 2.2866 no .
H3 H8 2.7914 no 4_555
H3 H9A 2.5196 no 4_555
H3 H9B 3.5199 no 4_555
H4 H5 2.2970 no .
H4 H6 3.1247 no 4_555
H4 H8 3.1084 no 4_555
H5 H6 2.2826 no .
H5 H6 3.3442 no 4_555
H6 H8 2.3424 no .
H8 H9A 2.2809 no .
H8 H9B 2.8058 no .
H9A H9A 2.3522 no 14_555
H9A H9B 2.0749 no 14_555
H9B H9B 2.6784 no 14_555
O1 H4 3.4390 no 10_455
O2 H3 2.7966 no .
O2 H3 2.7966 no 3_455
O2 H9A 2.6671 no 2_455
O2 H9A 2.6671 no 4_555
O2 H9A 3.1925 no 13_455
O2 H9A 3.1925 no 15_555
O2 H9B 3.3944 no 2_455
O2 H9B 3.3944 no 4_555
O2 H9B 3.4318 no 13_455
O2 H9B 3.4318 no 15_555
N1 H5 3.3691 no 6_555
N1 H5 3.1874 no 7_555
N1 H6 3.5117 no 6_555
N2 H5 3.2984 no 5_555
N2 H5 3.2984 no 6_555
N2 H5 3.2984 no 7_555
N2 H5 3.2984 no 8_555
C1 H5 3.1576 no 6_555
C1 H5 3.0224 no 7_555
C1 H6 3.5623 no 6_555
C2 H4 2.9779 no 10_455
C3 H4 2.6605 no 10_455
C4 H3 3.3053 no 10_455
C4 H3 3.5890 no 12_555
C4 H4 3.1107 no 10_455
C5 H8 3.4402 no 9_555
C6 H6 3.5459 no 9_555
C6 H8 3.5442 no 9_555
C7 H6 3.3629 no 9_555
C8 H6 3.5254 no 9_555
H3 O2 2.7966 no .
H3 C4 3.5890 no 10_455
H3 C4 3.3053 no 12_555
H3 H3 3.0697 no 3_455
H3 H4 2.7532 no 10_455
H3 H4 3.1090 no 12_555
H4 O1 3.4390 no 12_555
H4 C2 2.9779 no 12_555
H4 C3 2.6605 no 12_555
H4 C4 3.1107 no 12_555
H4 H3 3.1090 no 10_455
H4 H3 2.7532 no 12_555
H4 H4 3.4469 no 10_455
H4 H4 3.4469 no 12_555
H5 N1 3.3691 no 6_554
H5 N1 3.1874 no 7_554
H5 N2 3.2984 no 5_554
H5 C1 3.1576 no 6_554
H5 C1 3.0224 no 7_554
H5 H8 3.5502 no 9_555
H5 H9A 3.3118 no 9_555
H5 H9B 3.3628 no 6_554
H6 N1 3.5117 no 6_554
H6 C1 3.5623 no 6_554
H6 C6 3.5459 no 9_555
H6 C7 3.3629 no 9_555
H6 C8 3.5254 no 9_555
H8 C5 3.4402 no 9_555
H8 C6 3.5442 no 9_555
H8 H5 3.5502 no 9_555
H9A O2 2.6671 no 2_555
H9A O2 3.1925 no 13_555
H9A H5 3.3118 no 9_555
H9B O2 3.3944 no 2_555
H9B O2 3.4318 no 13_555
H9B H5 3.3628 no 6_555

loop_
_geom_torsion_atom_site_label_1
_geom_torsion_atom_site_label_2
_geom_torsion_atom_site_label_3
_geom_torsion_atom_site_label_4
_geom_torsion
_geom_torsion_publ_flag
_geom_torsion_site_symmetry_1
_geom_torsion_site_symmetry_3
_geom_torsion_site_symmetry_4
O1 Mn2 O1 C2 -174.6(3) no . 14_555 14_555
O1 Mn2 O1 C2 -174.6(3) no 14_555 . .
N1 Mn2 O1 C2 93.2(3) no . . .
N1 Mn2 O1 C2 -82.0(3) no 14_555 . .
O1 Mn2 N3 C8 -5.4(4) no . . .
O1 Mn2 N3 C9 172.9(3) no . . .
N3 Mn2 O1 C2 7.1(4) no . . .
N1 Mn2 O1 C2 -82.0(3) no . 14_555 14_555
N1 Mn2 O1 C2 93.2(3) no 14_555 14_555 14_555
O1 Mn2 N3 C8 -5.4(4) no 14_555 14_555 14_555
O1 Mn2 N3 C9 172.9(3) no 14_555 14_555 14_555
N3 Mn2 O1 C2 7.1(4) no 14_555 14_555 14_555
N1 Mn2 N3 C8 -97.7(4) no . . .
N1 Mn2 N3 C9 80.6(3) no . . .
N1 Mn2 N3 C8 86.5(4) no . 14_555 14_555
N1 Mn2 N3 C9 -95.2(3) no . 14_555 14_555
N1 Mn2 N3 C8 86.5(4) no 14_555 . .
N1 Mn2 N3 C9 -95.2(3) no 14_555 . .
N1 Mn2 N3 C8 -97.7(4) no 14_555 14_555 14_555
N1 Mn2 N3 C9 80.6(3) no 14_555 14_555 14_555
N3 Mn2 N3 C8 172.7(5) no . 14_555 14_555
N3 Mn2 N3 C9 -9.1(3) no . 14_555 14_555
N3 Mn2 N3 C8 172.7(5) no 14_555 . .
N3 Mn2 N3 C9 -9.1(3) no 14_555 . .
Mn2 O1 C2 C3 174.6(3) no . . .
Mn2 O1 C2 C7 -5.1(8) no . . .
Mn2 N3 C8 C7 1.7(10) no . . .
Mn2 N3 C9 C9 26.8(8) no . . 14_555
C8 N3 C9 C9 -154.8(6) no . . 14_555
C9 N3 C8 C7 -176.5(6) no . . .
O1 C2 C3 C4 179.5(4) no . . .
O1 C2 C7 C6 179.9(5) no . . .
O1 C2 C7 C8 -1.1(9) no . . .
C3 C2 C7 C6 0.2(8) no . . .
C3 C2 C7 C8 179.2(5) no . . .
C7 C2 C3 C4 -0.7(8) no . . .
C2 C3 C4 C5 0.0(10) no . . .
C3 C4 C5 C6 1.3(11) no . . .
C4 C5 C6 C7 -1.8(12) no . . .
C5 C6 C7 C2 1.1(11) no . . .
C5 C6 C7 C8 -178.0(7) no . . .
C2 C7 C8 N3 2.7(11) no . . .
C6 C7 C8 N3 -178.2(7) no . . .
N3 C9 C9 N3 -33.7(9) no . 14_555 14_555
